data_7160097
loop_
_publ_author_name
'Al-Zoubi, Raed M'
'Al-Jammal, Walid K'
'Shkoor, Mohanad'
'Bani-Yaseen, Abdulilah D'
'Khan, Abbas'
'Agouni, Abdelali'
'McDonald, Robert'

_publ_section_title
;
 Efficient and regioselective synthesis of <i>ortho</i>-diiodinated
 homobenzylic alcohol derivatives: <i>in silico</i> evaluation as
 potential anticancer IDO/TDO inhibitors.
;
_journal_issue 36
_journal_name_full 'Organic &amp; biomolecular chemistry'
_journal_page_first 7395
_journal_page_last 7410
_journal_paper_doi 10.1039/d4ob01076k
_journal_volume 22
_journal_year 2024
_chemical_formula_moiety 'C11 H14 I2 O2'
_chemical_formula_sum 'C11 H14 I2 O2'
_chemical_formula_weight 432.02
_chemical_name_systematic 1-(2,6-diiodo-4-methylphenyl)-3-methoxypropan-2-ol
_space_group_crystal_system monoclinic
_space_group_IT_number 14
_space_group_name_Hall '-P 2ybc'
_space_group_name_H-M_alt 'P 1 21/c 1'
_atom_sites_solution_hydrogens mixed
_audit_creation_method SHELXL-2014/7
_audit_update_record
;
2024-06-21 deposited with the CCDC.	2024-08-15 downloaded from the CCDC.
;
_cell_angle_alpha 90
_cell_angle_beta 107.2020(5)
_cell_angle_gamma 90
_cell_formula_units_Z 16
_cell_length_a 19.9273(8)
_cell_length_b 8.4314(3)
_cell_length_c 33.0097(13)
_cell_measurement_reflns_used 9803
_cell_measurement_temperature 173(2)
_cell_measurement_theta_max 26.85
_cell_measurement_theta_min 2.49
_cell_volume 5298.0(4)
_computing_cell_refinement 'Bruker SAINT'
_computing_data_collection 'Bruker APEX2'
_computing_data_reduction 'Bruker SAINT'
_computing_molecular_graphics 'Bruker SHELXTL'
_computing_publication_material 'Bruker SHELXTL'
_computing_structure_refinement 'SHELXL-2014/7 (Sheldrick, 2014)'
_computing_structure_solution 'SHELXT-2014 (Sheldrick, 2015)'
_diffrn_ambient_temperature 173(2)
_diffrn_measured_fraction_theta_full 1.000
_diffrn_measured_fraction_theta_max 0.986
_diffrn_measurement_device_type 'Bruker APEX-II CCD'
_diffrn_measurement_method '\w scans'
_diffrn_radiation_type MoK\a
_diffrn_radiation_wavelength 0.71073
_diffrn_reflns_av_R_equivalents 0.0244
_diffrn_reflns_av_unetI/netI 0.0203
_diffrn_reflns_Laue_measured_fraction_full 1.000
_diffrn_reflns_Laue_measured_fraction_max 0.986
_diffrn_reflns_limit_h_max 26
_diffrn_reflns_limit_h_min -26
_diffrn_reflns_limit_k_max 11
_diffrn_reflns_limit_k_min -10
_diffrn_reflns_limit_l_max 44
_diffrn_reflns_limit_l_min -43
_diffrn_reflns_number 48427
_diffrn_reflns_point_group_measured_fraction_full 1.000
_diffrn_reflns_point_group_measured_fraction_max 0.986
_diffrn_reflns_theta_full 25.242
_diffrn_reflns_theta_max 28.332
_diffrn_reflns_theta_min 1.292
_exptl_absorpt_coefficient_mu 4.729
_exptl_absorpt_correction_T_max 0.6964
_exptl_absorpt_correction_T_min 0.3616
_exptl_absorpt_correction_type numerical
_exptl_absorpt_process_details 'SADABS 2014/5'
_exptl_crystal_colour colourless
_exptl_crystal_density_diffrn 2.167
_exptl_crystal_description fragment
_exptl_crystal_F_000 3232
_exptl_crystal_recrystallization_method 'Re-crystallisation from solvent: hexanes and dichloromethane'
_exptl_crystal_size_max 0.318
_exptl_crystal_size_mid 0.209
_exptl_crystal_size_min 0.113
_refine_diff_density_max 0.798
_refine_diff_density_min -1.050
_refine_diff_density_rms 0.128
_refine_ls_extinction_method none
_refine_ls_goodness_of_fit_ref 1.045
_refine_ls_hydrogen_treatment mixed
_refine_ls_matrix_type full
_refine_ls_number_parameters 561
_refine_ls_number_reflns 13041
_refine_ls_number_restraints 0
_refine_ls_restrained_S_all 1.045
_refine_ls_R_factor_all 0.0315
_refine_ls_R_factor_gt 0.0246
_refine_ls_shift/su_max 0.004
_refine_ls_shift/su_mean 0.000
_refine_ls_structure_factor_coef Fsqd
_refine_ls_weighting_details 'w=1/[\s^2^(Fo^2^)+(0.0269P)^2^+3.2851P] where P=(Fo^2^+2Fc^2^)/3'
_refine_ls_weighting_scheme calc
_refine_ls_wR_factor_gt 0.0564
_refine_ls_wR_factor_ref 0.0592
_reflns_Friedel_coverage 0.000
_reflns_number_gt 11132
_reflns_number_total 13041
_reflns_threshold_expression 'I > 2\s(I)'
_cod_data_source_file d4ob01076k2.cif
_cod_data_source_block jus1619
_cod_depositor_comments 'Adding full bibliography for 7160097--7160098.cif.'
_cod_original_sg_symbol_H-M 'P 21/c'
_cod_database_code 7160097
_shelx_shelxl_version_number 2014/7
_shelx_space_group_comment
; 
The symmetry employed for this shelxl refinement is uniquely defined 
by the following loop, which should always be used as a source of 
symmetry information in preference to the above space-group names. 
They are only intended as comments. 
;
_shelx_estimated_absorpt_t_min 0.315
_shelx_estimated_absorpt_t_max 0.617

loop_
_space_group_symop_operation_xyz
'x, y, z'
'-x, y+1/2, -z+1/2'
'-x, -y, -z'
'x, -y-1/2, z-1/2'

loop_
_atom_site_label
_atom_site_type_symbol
_atom_site_fract_x
_atom_site_fract_y
_atom_site_fract_z
_atom_site_U_iso_or_equiv
_atom_site_adp_type
_atom_site_occupancy
_atom_site_site_symmetry_order
_atom_site_calc_flag
_atom_site_refinement_flags_posn
_atom_site_refinement_flags_adp
_atom_site_refinement_flags_occupancy
_atom_site_disorder_assembly
_atom_site_disorder_group
I1A I 0.13147(2) 0.31000(3) 0.00139(2) 0.03884(5) Uani 1 1 d . . . . .
I2A I 0.02734(2) -0.03393(3) 0.13643(2) 0.03985(6) Uani 1 1 d . . . . .
O1A O 0.23704(11) 0.1923(3) 0.15605(7) 0.0363(5) Uani 1 1 d . . . . .
H1OA H 0.2467(19) 0.242(4) 0.1767(11) 0.043(11) Uiso 1 1 d . . . . .
O2A O 0.18646(11) 0.5179(2) 0.14993(6) 0.0314(4) Uani 1 1 d . . . . .
C1A C 0.14615(14) 0.1240(3) 0.09479(8) 0.0271(6) Uani 1 1 d . . . . .
H1A H 0.1782 0.1329 0.0770 0.033 Uiso 1 1 calc R U . . .
H1B H 0.1516 0.0159 0.1071 0.033 Uiso 1 1 calc R U . . .
C2A C 0.16904(14) 0.2439(3) 0.13101(8) 0.0271(6) Uani 1 1 d . . . . .
H2A H 0.1358 0.2394 0.1485 0.032 Uiso 1 1 calc R U . . .
C3A C 0.17104(14) 0.4105(3) 0.11491(8) 0.0272(6) Uani 1 1 d . . . . .
H3A H 0.2075 0.4189 0.1001 0.033 Uiso 1 1 calc R U . . .
H3B H 0.1251 0.4376 0.0945 0.033 Uiso 1 1 calc R U . . .
C4A C 0.07134(14) 0.1427(3) 0.06648(8) 0.0256(6) Uani 1 1 d . . . . .
C5A C 0.05390(15) 0.2173(3) 0.02672(8) 0.0273(6) Uani 1 1 d . . . . .
C6A C -0.01509(15) 0.2354(4) 0.00138(9) 0.0313(6) Uani 1 1 d . . . . .
H6A H -0.0243 0.2870 -0.0253 0.038 Uiso 1 1 calc R U . . .
C7A C -0.07089(15) 0.1786(3) 0.01469(9) 0.0293(6) Uani 1 1 d . . . . .
C8A C -0.05540(15) 0.1019(3) 0.05326(9) 0.0307(6) Uani 1 1 d . . . . .
H8A H -0.0923 0.0595 0.0627 0.037 Uiso 1 1 calc R U . . .
C9A C 0.01406(15) 0.0861(3) 0.07847(8) 0.0268(6) Uani 1 1 d . . . . .
C10A C -0.14618(16) 0.1969(4) -0.01230(10) 0.0412(8) Uani 1 1 d . . . . .
H10A H -0.1775 0.1524 0.0027 0.049 Uiso 1 1 calc R U . . .
H10B H -0.1531 0.1405 -0.0392 0.049 Uiso 1 1 calc R U . . .
H10C H -0.1568 0.3096 -0.0180 0.049 Uiso 1 1 calc R U . . .
C11A C 0.18541(19) 0.6774(4) 0.13557(11) 0.0443(8) Uani 1 1 d . . . . .
H11A H 0.1961 0.7494 0.1600 0.053 Uiso 1 1 calc R U . . .
H11B H 0.2207 0.6905 0.1205 0.053 Uiso 1 1 calc R U . . .
H11C H 0.1388 0.7021 0.1164 0.053 Uiso 1 1 calc R U . . .
I1B I 0.38848(2) 0.54103(3) 0.38479(2) 0.03626(5) Uani 1 1 d . . . . .
I2B I 0.47347(2) 0.17131(2) 0.24723(2) 0.03291(5) Uani 1 1 d . . . . .
O1B O 0.27477(11) 0.4060(3) 0.22605(6) 0.0296(4) Uani 1 1 d . . . . .
H1OB H 0.2605(19) 0.465(4) 0.2093(11) 0.045(11) Uiso 1 1 d . . . . .
O2B O 0.30744(11) 0.7255(2) 0.22782(6) 0.0333(5) Uani 1 1 d . . . . .
C1B C 0.36352(13) 0.3521(3) 0.29051(8) 0.0250(5) Uani 1 1 d . . . . .
H1C H 0.3334 0.3689 0.3092 0.030 Uiso 1 1 calc R U . . .
H1D H 0.3566 0.2416 0.2800 0.030 Uiso 1 1 calc R U . . .
C2B C 0.34024(14) 0.4657(3) 0.25272(8) 0.0241(5) Uani 1 1 d . . . . .
H2B H 0.3757 0.4638 0.2367 0.029 Uiso 1 1 calc R U . . .
C3B C 0.33112(15) 0.6343(3) 0.26571(8) 0.0274(6) Uani 1 1 d . . . . .
H3C H 0.2962 0.6384 0.2817 0.033 Uiso 1 1 calc R U . . .
H3D H 0.3763 0.6764 0.2840 0.033 Uiso 1 1 calc R U . . .
C4B C 0.43927(13) 0.3740(3) 0.31607(8) 0.0233(5) Uani 1 1 d . . . . .
C5B C 0.46116(14) 0.4548(3) 0.35473(8) 0.0246(5) Uani 1 1 d . . . . .
C6B C 0.53140(15) 0.4811(3) 0.37680(8) 0.0283(6) Uani 1 1 d . . . . .
H6B H 0.5434 0.5394 0.4026 0.034 Uiso 1 1 calc R U . . .
C7B C 0.58379(14) 0.4225(3) 0.36121(8) 0.0259(6) Uani 1 1 d . . . . .
C8B C 0.56485(14) 0.3370(3) 0.32360(8) 0.0265(6) Uani 1 1 d . . . . .
H8B H 0.6000 0.2943 0.3126 0.032 Uiso 1 1 calc R U . . .
C9B C 0.49422(14) 0.3140(3) 0.30203(8) 0.0230(5) Uani 1 1 d . . . . .
C10B C 0.66084(15) 0.4493(4) 0.38475(10) 0.0378(7) Uani 1 1 d . . . . .
H10D H 0.6657 0.5450 0.4022 0.045 Uiso 1 1 calc R U . . .
H10E H 0.6873 0.4623 0.3643 0.045 Uiso 1 1 calc R U . . .
H10F H 0.6791 0.3577 0.4030 0.045 Uiso 1 1 calc R U . . .
C11B C 0.29863(18) 0.8879(4) 0.23608(11) 0.0406(7) Uani 1 1 d . . . . .
H11D H 0.2823 0.9458 0.2092 0.049 Uiso 1 1 calc R U . . .
H11E H 0.2638 0.8983 0.2516 0.049 Uiso 1 1 calc R U . . .
H11F H 0.3436 0.9321 0.2532 0.049 Uiso 1 1 calc R U . . .
I1C I 0.15514(2) 0.26110(2) 0.25370(2) 0.03148(5) Uani 1 1 d . . . . .
I2C I 0.02430(2) -0.04087(2) 0.38174(2) 0.03538(5) Uani 1 1 d . . . . .
O1C O 0.23834(12) 0.1627(3) 0.40966(7) 0.0388(5) Uani 1 1 d . . . . .
H1OC H 0.253(2) 0.217(5) 0.4266(12) 0.057(13) Uiso 1 1 d . . . . .
O2C O 0.19837(12) 0.4836(2) 0.40391(6) 0.0377(5) Uani 1 1 d . . . . .
C1C C 0.15222(13) 0.0965(3) 0.34600(8) 0.0233(5) Uani 1 1 d . . . . .
H1E H 0.1873 0.0989 0.3301 0.028 Uiso 1 1 calc R U . . .
H1F H 0.1534 -0.0106 0.3585 0.028 Uiso 1 1 calc R U . . .
C2C C 0.17309(15) 0.2186(3) 0.38195(8) 0.0293(6) Uani 1 1 d . . . . .
H2C H 0.1371 0.2182 0.3976 0.035 Uiso 1 1 calc R U . . .
C3C C 0.18038(15) 0.3848(3) 0.36710(9) 0.0318(6) Uani 1 1 d . . . . .
H3E H 0.2176 0.3892 0.3528 0.038 Uiso 1 1 calc R U . . .
H3F H 0.1356 0.4204 0.3468 0.038 Uiso 1 1 calc R U . . .
C4C C 0.08040(13) 0.1248(3) 0.31557(8) 0.0221(5) Uani 1 1 d . . . . .
C5C C 0.06954(14) 0.1972(3) 0.27590(8) 0.0246(5) Uani 1 1 d . . . . .
C6C C 0.00338(15) 0.2319(3) 0.24931(9) 0.0299(6) Uani 1 1 d . . . . .
H6C H -0.0013 0.2804 0.2226 0.036 Uiso 1 1 calc R U . . .
C7C C -0.05642(15) 0.1966(3) 0.26112(9) 0.0302(6) Uani 1 1 d . . . . .
C8C C -0.04773(14) 0.1198(3) 0.29948(9) 0.0277(6) Uani 1 1 d . . . . .
H8C H -0.0878 0.0911 0.3079 0.033 Uiso 1 1 calc R U . . .
C9C C 0.01900(14) 0.0845(3) 0.32568(8) 0.0241(5) Uani 1 1 d . . . . .
C10C C -0.12837(16) 0.2390(4) 0.23303(11) 0.0455(8) Uani 1 1 d . . . . .
H10G H -0.1605 0.1502 0.2321 0.055 Uiso 1 1 calc R U . . .
H10H H -0.1261 0.2615 0.2043 0.055 Uiso 1 1 calc R U . . .
H10I H -0.1455 0.3331 0.2444 0.055 Uiso 1 1 calc R U . . .
C11C C 0.19881(19) 0.6458(4) 0.39327(11) 0.0429(8) Uani 1 1 d . . . . .
H11G H 0.2113 0.7097 0.4192 0.052 Uiso 1 1 calc R U . . .
H11H H 0.2333 0.6635 0.3779 0.052 Uiso 1 1 calc R U . . .
H11I H 0.1521 0.6767 0.3753 0.052 Uiso 1 1 calc R U . . .
I1D I 0.37374(2) 0.08056(3) 0.63409(2) 0.03588(5) Uani 1 1 d . . . . .
I2D I 0.47517(2) -0.26087(2) 0.49809(2) 0.03929(6) Uani 1 1 d . . . . .
O1D O 0.26487(12) -0.0389(3) 0.48073(8) 0.0405(5) Uani 1 1 d . . . . .
H1OD H 0.254(2) 0.005(5) 0.4597(12) 0.056(13) Uiso 1 1 d . . . . .
O2D O 0.31751(11) 0.2836(2) 0.48436(6) 0.0337(5) Uani 1 1 d . . . . .
C1D C 0.35821(15) -0.1071(3) 0.54122(9) 0.0290(6) Uani 1 1 d . . . . .
H1G H 0.3268 -0.0981 0.5594 0.035 Uiso 1 1 calc R U . . .
H1H H 0.3534 -0.2160 0.5295 0.035 Uiso 1 1 calc R U . . .
C2D C 0.33379(15) 0.0106(3) 0.50450(9) 0.0281(6) Uani 1 1 d . . . . .
H2D H 0.3656 0.0026 0.4861 0.034 Uiso 1 1 calc R U . . .
C3D C 0.33416(15) 0.1796(3) 0.51993(8) 0.0283(6) Uani 1 1 d . . . . .
H3G H 0.2992 0.1917 0.5357 0.034 Uiso 1 1 calc R U . . .
H3H H 0.3811 0.2061 0.5393 0.034 Uiso 1 1 calc R U . . .
C4D C 0.43310(14) -0.0831(3) 0.56834(8) 0.0263(6) Uani 1 1 d . . . . .
C5D C 0.45118(15) -0.0057(3) 0.60763(9) 0.0282(6) Uani 1 1 d . . . . .
C6D C 0.52017(16) 0.0207(4) 0.63178(9) 0.0323(6) Uani 1 1 d . . . . .
H6D H 0.5297 0.0749 0.6581 0.039 Uiso 1 1 calc R U . . .
C7D C 0.57542(15) -0.0320(3) 0.61752(9) 0.0318(6) Uani 1 1 d . . . . .
C8D C 0.55980(15) -0.1133(3) 0.57940(9) 0.0311(6) Uani 1 1 d . . . . .
H8D H 0.5967 -0.1533 0.5696 0.037 Uiso 1 1 calc R U . . .
C9D C 0.49038(15) -0.1366(3) 0.55545(9) 0.0289(6) Uani 1 1 d . . . . .
C10D C 0.65110(17) -0.0056(4) 0.64304(10) 0.0442(8) Uani 1 1 d . . . . .
H10J H 0.6814 -0.0204 0.6247 0.053 Uiso 1 1 calc R U . . .
H10K H 0.6642 -0.0818 0.6665 0.053 Uiso 1 1 calc R U . . .
H10L H 0.6567 0.1025 0.6544 0.053 Uiso 1 1 calc R U . . .
C11D C 0.31891(19) 0.4447(4) 0.49690(10) 0.0445(8) Uani 1 1 d . . . . .
H11J H 0.3072 0.5127 0.4717 0.053 Uiso 1 1 calc R U . . .
H11K H 0.2845 0.4614 0.5124 0.053 Uiso 1 1 calc R U . . .
H11L H 0.3660 0.4714 0.5152 0.053 Uiso 1 1 calc R U . . .

loop_
_atom_site_aniso_label
_atom_site_aniso_U_11
_atom_site_aniso_U_22
_atom_site_aniso_U_33
_atom_site_aniso_U_23
_atom_site_aniso_U_13
_atom_site_aniso_U_12
I1A 0.03830(11) 0.05088(13) 0.03132(10) 0.00538(9) 0.01641(9) -0.00416(9)
I2A 0.04497(12) 0.03570(11) 0.04251(12) 0.01357(9) 0.01855(10) -0.00039(9)
O1A 0.0365(12) 0.0379(13) 0.0287(11) -0.0012(10) 0.0009(9) 0.0134(10)
O2A 0.0355(11) 0.0247(10) 0.0289(10) -0.0013(8) 0.0017(9) -0.0009(9)
C1A 0.0301(14) 0.0235(14) 0.0290(14) 0.0007(11) 0.0107(12) 0.0020(11)
C2A 0.0285(14) 0.0281(15) 0.0250(13) 0.0016(11) 0.0084(11) 0.0039(11)
C3A 0.0256(13) 0.0281(15) 0.0260(13) -0.0007(11) 0.0049(11) -0.0006(11)
C4A 0.0309(14) 0.0209(13) 0.0261(13) -0.0042(10) 0.0103(11) -0.0004(11)
C5A 0.0318(15) 0.0274(14) 0.0255(13) -0.0035(11) 0.0127(12) -0.0013(12)
C6A 0.0344(16) 0.0355(17) 0.0228(13) -0.0014(12) 0.0066(12) -0.0022(13)
C7A 0.0290(14) 0.0276(15) 0.0304(14) -0.0074(12) 0.0073(12) -0.0025(12)
C8A 0.0308(15) 0.0268(15) 0.0365(15) -0.0081(12) 0.0133(12) -0.0043(12)
C9A 0.0344(15) 0.0198(13) 0.0281(13) -0.0017(11) 0.0119(12) -0.0011(11)
C10A 0.0315(16) 0.0444(19) 0.0421(18) -0.0074(15) 0.0023(14) -0.0001(14)
C11A 0.054(2) 0.0265(16) 0.0436(18) 0.0044(14) 0.0007(16) -0.0013(15)
I1B 0.03690(11) 0.04505(12) 0.02971(10) -0.00424(8) 0.01430(8) 0.00938(9)
I2B 0.03692(11) 0.03092(10) 0.03188(10) -0.00898(8) 0.01169(8) 0.00246(8)
O1B 0.0276(10) 0.0300(11) 0.0254(10) 0.0027(9) -0.0011(8) -0.0049(9)
O2B 0.0423(12) 0.0255(11) 0.0283(10) 0.0017(8) 0.0046(9) 0.0011(9)
C1B 0.0222(13) 0.0253(14) 0.0278(13) -0.0008(11) 0.0077(11) -0.0006(11)
C2B 0.0237(13) 0.0266(14) 0.0218(12) -0.0018(10) 0.0063(10) -0.0027(11)
C3B 0.0278(14) 0.0272(14) 0.0256(13) 0.0018(11) 0.0055(11) 0.0002(11)
C4B 0.0252(13) 0.0210(13) 0.0248(13) 0.0036(10) 0.0091(11) -0.0004(10)
C5B 0.0279(14) 0.0243(14) 0.0231(13) 0.0006(10) 0.0101(11) 0.0035(11)
C6B 0.0311(15) 0.0291(15) 0.0226(13) -0.0006(11) 0.0045(11) -0.0012(12)
C7B 0.0235(13) 0.0265(14) 0.0262(13) 0.0055(11) 0.0051(11) 0.0000(11)
C8B 0.0263(13) 0.0264(14) 0.0285(13) 0.0056(11) 0.0108(11) 0.0043(11)
C9B 0.0298(14) 0.0195(13) 0.0206(12) 0.0013(10) 0.0091(11) 0.0020(10)
C10B 0.0300(15) 0.0461(19) 0.0345(16) 0.0001(14) 0.0055(13) -0.0033(14)
C11B 0.0484(19) 0.0272(16) 0.0450(18) 0.0042(14) 0.0117(15) 0.0001(14)
I1C 0.03049(10) 0.03862(11) 0.02809(9) 0.00459(8) 0.01289(8) -0.00062(8)
I2C 0.03839(11) 0.03674(11) 0.03336(10) 0.00887(8) 0.01422(8) -0.00466(8)
O1C 0.0394(13) 0.0350(13) 0.0290(11) -0.0045(10) -0.0098(10) 0.0048(10)
O2C 0.0459(13) 0.0266(11) 0.0351(11) -0.0064(9) 0.0032(10) 0.0011(9)
C1C 0.0234(13) 0.0231(13) 0.0222(12) 0.0002(10) 0.0048(10) 0.0021(10)
C2C 0.0281(14) 0.0317(15) 0.0239(13) -0.0003(11) 0.0013(11) 0.0022(12)
C3C 0.0304(15) 0.0304(16) 0.0319(15) -0.0035(12) 0.0052(12) -0.0001(12)
C4C 0.0243(13) 0.0194(13) 0.0222(12) -0.0019(10) 0.0061(10) -0.0002(10)
C5C 0.0258(13) 0.0244(14) 0.0242(13) -0.0008(10) 0.0083(11) -0.0018(11)
C6C 0.0294(14) 0.0320(15) 0.0260(13) 0.0027(12) 0.0045(11) -0.0011(12)
C7C 0.0281(14) 0.0252(14) 0.0327(15) 0.0000(12) 0.0018(12) -0.0015(11)
C8C 0.0235(13) 0.0258(14) 0.0338(14) -0.0046(12) 0.0087(11) -0.0028(11)
C9C 0.0290(14) 0.0220(13) 0.0221(12) -0.0011(10) 0.0088(11) -0.0033(11)
C10C 0.0275(16) 0.046(2) 0.058(2) 0.0139(17) 0.0040(15) 0.0059(14)
C11C 0.047(2) 0.0302(17) 0.053(2) -0.0051(15) 0.0178(16) -0.0002(14)
I1D 0.03691(11) 0.04433(12) 0.03025(10) -0.00184(8) 0.01585(8) 0.00659(9)
I2D 0.04881(13) 0.03061(11) 0.04615(12) -0.01048(9) 0.02594(10) -0.00152(9)
O1D 0.0395(13) 0.0405(14) 0.0343(12) -0.0008(11) -0.0002(10) -0.0153(10)
O2D 0.0414(12) 0.0254(11) 0.0283(10) 0.0008(8) 0.0008(9) -0.0026(9)
C1D 0.0332(15) 0.0241(14) 0.0317(14) -0.0018(11) 0.0127(12) -0.0042(12)
C2D 0.0307(15) 0.0277(14) 0.0266(13) -0.0020(11) 0.0096(12) -0.0059(12)
C3D 0.0295(14) 0.0279(15) 0.0245(13) 0.0017(11) 0.0036(11) 0.0007(12)
C4D 0.0310(14) 0.0208(13) 0.0294(14) 0.0048(11) 0.0125(12) 0.0008(11)
C5D 0.0336(15) 0.0261(14) 0.0280(14) 0.0041(11) 0.0138(12) 0.0052(12)
C6D 0.0342(16) 0.0351(16) 0.0269(14) 0.0046(12) 0.0080(12) 0.0041(13)
C7D 0.0325(15) 0.0272(15) 0.0358(15) 0.0095(12) 0.0102(13) 0.0059(12)
C8D 0.0333(15) 0.0266(15) 0.0387(16) 0.0068(12) 0.0186(13) 0.0074(12)
C9D 0.0394(16) 0.0201(13) 0.0326(14) 0.0027(11) 0.0189(13) 0.0015(12)
C10D 0.0358(17) 0.052(2) 0.0403(18) 0.0110(16) 0.0042(14) 0.0048(15)
C11D 0.056(2) 0.0272(17) 0.0384(17) -0.0022(13) -0.0046(15) -0.0052(15)

loop_
_atom_type_symbol
_atom_type_description
_atom_type_scat_dispersion_real
_atom_type_scat_dispersion_imag
_atom_type_scat_source
C C 0.0033 0.0016 'International Tables Vol C Tables 4.2.6.8 and 6.1.1.4'
H H 0.0000 0.0000 'International Tables Vol C Tables 4.2.6.8 and 6.1.1.4'
O O 0.0106 0.0060 'International Tables Vol C Tables 4.2.6.8 and 6.1.1.4'
I I -0.4742 1.8119 'International Tables Vol C Tables 4.2.6.8 and 6.1.1.4'

loop_
_geom_angle_atom_site_label_1
_geom_angle_atom_site_label_2
_geom_angle_atom_site_label_3
_geom_angle
_geom_angle_site_symmetry_1
_geom_angle_site_symmetry_3
_geom_angle_publ_flag
C11A O2A C3A 110.5(2) . . ?
C4A C1A C2A 115.2(2) . . ?
O1A C2A C3A 111.6(2) . . ?
O1A C2A C1A 105.3(2) . . ?
C3A C2A C1A 112.0(2) . . ?
O2A C3A C2A 109.1(2) . . ?
C9A C4A C5A 114.9(2) . . ?
C9A C4A C1A 121.8(2) . . ?
C5A C4A C1A 123.3(2) . . ?
C6A C5A C4A 122.6(3) . . ?
C6A C5A I1A 115.5(2) . . ?
C4A C5A I1A 121.9(2) . . ?
C5A C6A C7A 120.7(3) . . ?
C8A C7A C6A 118.0(3) . . ?
C8A C7A C10A 120.3(3) . . ?
C6A C7A C10A 121.6(3) . . ?
C7A C8A C9A 120.5(3) . . ?
C8A C9A C4A 123.2(3) . . ?
C8A C9A I2A 115.0(2) . . ?
C4A C9A I2A 121.7(2) . . ?
C11B O2B C3B 112.4(2) . . ?
C4B C1B C2B 113.0(2) . . ?
O1B C2B C3B 109.9(2) . . ?
O1B C2B C1B 106.4(2) . . ?
C3B C2B C1B 112.9(2) . . ?
O2B C3B C2B 107.2(2) . . ?
C5B C4B C9B 114.4(2) . . ?
C5B C4B C1B 124.2(2) . . ?
C9B C4B C1B 121.4(2) . . ?
C6B C5B C4B 123.4(2) . . ?
C6B C5B I1B 114.98(19) . . ?
C4B C5B I1B 121.63(19) . . ?
C7B C6B C5B 120.0(3) . . ?
C6B C7B C8B 118.8(2) . . ?
C6B C7B C10B 121.1(3) . . ?
C8B C7B C10B 120.1(2) . . ?
C7B C8B C9B 119.8(2) . . ?
C8B C9B C4B 123.4(2) . . ?
C8B C9B I2B 115.52(19) . . ?
C4B C9B I2B 120.98(19) . . ?
C11C O2C C3C 111.8(2) . . ?
C4C C1C C2C 113.4(2) . . ?
O1C C2C C3C 111.0(2) . . ?
O1C C2C C1C 105.1(2) . . ?
C3C C2C C1C 113.8(2) . . ?
O2C C3C C2C 106.9(2) . . ?
C9C C4C C5C 115.0(2) . . ?
C9C C4C C1C 121.8(2) . . ?
C5C C4C C1C 123.1(2) . . ?
C6C C5C C4C 122.7(2) . . ?
C6C C5C I1C 116.2(2) . . ?
C4C C5C I1C 121.11(19) . . ?
C5C C6C C7C 120.8(3) . . ?
C8C C7C C6C 118.0(3) . . ?
C8C C7C C10C 120.9(3) . . ?
C6C C7C C10C 121.1(3) . . ?
C9C C8C C7C 120.5(3) . . ?
C8C C9C C4C 122.9(2) . . ?
C8C C9C I2C 116.41(19) . . ?
C4C C9C I2C 120.68(19) . . ?
C11D O2D C3D 111.7(2) . . ?
C4D C1D C2D 114.2(2) . . ?
O1D C2D C3D 111.6(2) . . ?
O1D C2D C1D 105.9(2) . . ?
C3D C2D C1D 112.0(2) . . ?
O2D C3D C2D 109.0(2) . . ?
C5D C4D C9D 114.9(3) . . ?
C5D C4D C1D 123.4(2) . . ?
C9D C4D C1D 121.8(3) . . ?
C6D C5D C4D 123.1(3) . . ?
C6D C5D I1D 115.3(2) . . ?
C4D C5D I1D 121.6(2) . . ?
C5D C6D C7D 120.2(3) . . ?
C8D C7D C6D 118.5(3) . . ?
C8D C7D C10D 119.9(3) . . ?
C6D C7D C10D 121.6(3) . . ?
C7D C8D C9D 120.4(3) . . ?
C8D C9D C4D 122.9(3) . . ?
C8D C9D I2D 115.9(2) . . ?
C4D C9D I2D 121.2(2) . . ?

loop_
_geom_bond_atom_site_label_1
_geom_bond_atom_site_label_2
_geom_bond_distance
_geom_bond_site_symmetry_2
_geom_bond_publ_flag
I1A C5A 2.113(3) . ?
I2A C9A 2.111(3) . ?
O1A C2A 1.430(3) . ?
O2A C11A 1.424(4) . ?
O2A C3A 1.428(3) . ?
C1A C4A 1.515(4) . ?
C1A C2A 1.529(4) . ?
C2A C3A 1.507(4) . ?
C4A C9A 1.398(4) . ?
C4A C5A 1.403(4) . ?
C5A C6A 1.390(4) . ?
C6A C7A 1.396(4) . ?
C7A C8A 1.379(4) . ?
C7A C10A 1.509(4) . ?
C8A C9A 1.395(4) . ?
I1B C5B 2.112(3) . ?
I2B C9B 2.109(3) . ?
O1B C2B 1.432(3) . ?
O2B C11B 1.417(4) . ?
O2B C3B 1.425(3) . ?
C1B C4B 1.507(4) . ?
C1B C2B 1.532(4) . ?
C2B C3B 1.511(4) . ?
C4B C5B 1.397(4) . ?
C4B C9B 1.404(3) . ?
C5B C6B 1.391(4) . ?
C6B C7B 1.385(4) . ?
C7B C8B 1.388(4) . ?
C7B C10B 1.519(4) . ?
C8B C9B 1.390(4) . ?
I1C C5C 2.116(3) . ?
I2C C9C 2.107(3) . ?
O1C C2C 1.430(3) . ?
O2C C11C 1.413(4) . ?
O2C C3C 1.429(3) . ?
C1C C4C 1.505(3) . ?
C1C C2C 1.533(4) . ?
C2C C3C 1.505(4) . ?
C4C C9C 1.402(3) . ?
C4C C5C 1.402(3) . ?
C5C C6C 1.382(4) . ?
C6C C7C 1.391(4) . ?
C7C C8C 1.387(4) . ?
C7C C10C 1.502(4) . ?
C8C C9C 1.387(4) . ?
I1D C5D 2.114(3) . ?
I2D C9D 2.106(3) . ?
O1D C2D 1.428(4) . ?
O2D C11D 1.418(4) . ?
O2D C3D 1.424(3) . ?
C1D C4D 1.510(4) . ?
C1D C2D 1.531(4) . ?
C2D C3D 1.513(4) . ?
C4D C5D 1.401(4) . ?
C4D C9D 1.405(4) . ?
C5D C6D 1.388(4) . ?
C6D C7D 1.392(4) . ?
C7D C8D 1.385(4) . ?
C7D C10D 1.511(4) . ?
C8D C9D 1.389(4) . ?

loop_
_geom_hbond_atom_site_label_D
_geom_hbond_atom_site_label_H
_geom_hbond_atom_site_label_A
_geom_hbond_distance_DH
_geom_hbond_distance_HA
_geom_hbond_distance_DA
_geom_hbond_angle_DHA
_geom_hbond_site_symmetry_A
O1A H1OA O1B 0.78(3) 2.08(4) 2.850(3) 171(4) .
O1B H1OB O2A 0.74(4) 2.12(4) 2.772(3) 147(4) .
O1C H1OC O2D 0.71(4) 2.04(4) 2.703(3) 155(4) .
O1D H1OD O1C 0.76(4) 2.07(4) 2.818(3) 168(4) .

loop_
_geom_torsion_atom_site_label_1
_geom_torsion_atom_site_label_2
_geom_torsion_atom_site_label_3
_geom_torsion_atom_site_label_4
_geom_torsion
_geom_torsion_site_symmetry_1
_geom_torsion_site_symmetry_2
_geom_torsion_site_symmetry_3
_geom_torsion_site_symmetry_4
_geom_torsion_publ_flag
C4A C1A C2A O1A 173.2(2) . . . . ?
C4A C1A C2A C3A -65.4(3) . . . . ?
C11A O2A C3A C2A -177.2(2) . . . . ?
O1A C2A C3A O2A -67.5(3) . . . . ?
C1A C2A C3A O2A 174.8(2) . . . . ?
C2A C1A C4A C9A -79.5(3) . . . . ?
C2A C1A C4A C5A 100.3(3) . . . . ?
C9A C4A C5A C6A 0.8(4) . . . . ?
C1A C4A C5A C6A -179.1(3) . . . . ?
C9A C4A C5A I1A -179.25(19) . . . . ?
C1A C4A C5A I1A 0.9(4) . . . . ?
C4A C5A C6A C7A -0.2(4) . . . . ?
I1A C5A C6A C7A 179.9(2) . . . . ?
C5A C6A C7A C8A -1.1(4) . . . . ?
C5A C6A C7A C10A -180.0(3) . . . . ?
C6A C7A C8A C9A 1.7(4) . . . . ?
C10A C7A C8A C9A -179.4(3) . . . . ?
C7A C8A C9A C4A -1.1(4) . . . . ?
C7A C8A C9A I2A 179.8(2) . . . . ?
C5A C4A C9A C8A -0.1(4) . . . . ?
C1A C4A C9A C8A 179.7(3) . . . . ?
C5A C4A C9A I2A 178.92(19) . . . . ?
C1A C4A C9A I2A -1.2(4) . . . . ?
C4B C1B C2B O1B 165.9(2) . . . . ?
C4B C1B C2B C3B -73.4(3) . . . . ?
C11B O2B C3B C2B -178.5(2) . . . . ?
O1B C2B C3B O2B -59.5(3) . . . . ?
C1B C2B C3B O2B -178.2(2) . . . . ?
C2B C1B C4B C5B 101.9(3) . . . . ?
C2B C1B C4B C9B -77.6(3) . . . . ?
C9B C4B C5B C6B 3.0(4) . . . . ?
C1B C4B C5B C6B -176.5(3) . . . . ?
C9B C4B C5B I1B -175.32(18) . . . . ?
C1B C4B C5B I1B 5.2(4) . . . . ?
C4B C5B C6B C7B -1.8(4) . . . . ?
I1B C5B C6B C7B 176.6(2) . . . . ?
C5B C6B C7B C8B -0.3(4) . . . . ?
C5B C6B C7B C10B -179.8(3) . . . . ?
C6B C7B C8B C9B 1.0(4) . . . . ?
C10B C7B C8B C9B -179.5(3) . . . . ?
C7B C8B C9B C4B 0.4(4) . . . . ?
C7B C8B C9B I2B -176.8(2) . . . . ?
C5B C4B C9B C8B -2.3(4) . . . . ?
C1B C4B C9B C8B 177.2(2) . . . . ?
C5B C4B C9B I2B 174.68(18) . . . . ?
C1B C4B C9B I2B -5.8(3) . . . . ?
C4C C1C C2C O1C 173.8(2) . . . . ?
C4C C1C C2C C3C -64.6(3) . . . . ?
C11C O2C C3C C2C -173.3(2) . . . . ?
O1C C2C C3C O2C -62.9(3) . . . . ?
C1C C2C C3C O2C 178.8(2) . . . . ?
C2C C1C C4C C9C -77.0(3) . . . . ?
C2C C1C C4C C5C 100.9(3) . . . . ?
C9C C4C C5C C6C 2.3(4) . . . . ?
C1C C4C C5C C6C -175.8(3) . . . . ?
C9C C4C C5C I1C -178.12(18) . . . . ?
C1C C4C C5C I1C 3.8(4) . . . . ?
C4C C5C C6C C7C 0.4(4) . . . . ?
I1C C5C C6C C7C -179.2(2) . . . . ?
C5C C6C C7C C8C -2.7(4) . . . . ?
C5C C6C C7C C10C 177.9(3) . . . . ?
C6C C7C C8C C9C 2.1(4) . . . . ?
C10C C7C C8C C9C -178.4(3) . . . . ?
C7C C8C C9C C4C 0.7(4) . . . . ?
C7C C8C C9C I2C -177.5(2) . . . . ?
C5C C4C C9C C8C -2.9(4) . . . . ?
C1C C4C C9C C8C 175.2(2) . . . . ?
C5C C4C C9C I2C 175.30(18) . . . . ?
C1C C4C C9C I2C -6.6(3) . . . . ?
C4D C1D C2D O1D 175.2(2) . . . . ?
C4D C1D C2D C3D -62.9(3) . . . . ?
C11D O2D C3D C2D -178.4(2) . . . . ?
O1D C2D C3D O2D -66.9(3) . . . . ?
C1D C2D C3D O2D 174.5(2) . . . . ?
C2D C1D C4D C5D 100.6(3) . . . . ?
C2D C1D C4D C9D -78.8(3) . . . . ?
C9D C4D C5D C6D 1.6(4) . . . . ?
C1D C4D C5D C6D -177.8(3) . . . . ?
C9D C4D C5D I1D -178.67(19) . . . . ?
C1D C4D C5D I1D 1.9(4) . . . . ?
C4D C5D C6D C7D -0.7(4) . . . . ?
I1D C5D C6D C7D 179.6(2) . . . . ?
C5D C6D C7D C8D -1.2(4) . . . . ?
C5D C6D C7D C10D -179.9(3) . . . . ?
C6D C7D C8D C9D 2.1(4) . . . . ?
C10D C7D C8D C9D -179.3(3) . . . . ?
C7D C8D C9D C4D -1.1(4) . . . . ?
C7D C8D C9D I2D 179.6(2) . . . . ?
C5D C4D C9D C8D -0.8(4) . . . . ?
C1D C4D C9D C8D 178.7(3) . . . . ?
C5D C4D C9D I2D 178.53(19) . . . . ?
C1D C4D C9D I2D -2.0(4) . . . . ?
